data_7121304
loop_
_publ_author_name
'Mart\'inez-Pardo, Pablo'
'Blay, Gonzalo'
'Mu\~noz, M Carmen'
'Pedro, Jos\'e R'
'Sanz-Marco, Amparo'
'Vila, Carlos'

_publ_section_title
;
 Enantioselective synthesis of chiral oxazolines from unactivated ketones
 and isocyanoacetate esters by synergistic silver/organocatalysis.
;
_journal_issue 23
_journal_name_full 'Chemical communications (Cambridge, England)'
_journal_page_first 2862
_journal_page_last 2865
_journal_paper_doi 10.1039/c8cc00856f
_journal_volume 54
_journal_year 2018
_chemical_absolute_configuration ad
_chemical_formula_sum 'C30 H40 Br2 N2 O8'
_chemical_formula_weight 716.46
_space_group_crystal_system monoclinic
_space_group_IT_number 4
_space_group_name_Hall 'P 2yb'
_space_group_name_H-M_alt 'P 1 21 1'
_symmetry_space_group_name_Hall 'P 2yb'
_symmetry_space_group_name_H-M 'P 1 21 1'
_atom_sites_solution_hydrogens mixed
_audit_creation_method SHELXL-2014
_audit_update_record
;
2018-01-19 deposited with the CCDC.
2018-02-20 downloaded from the CCDC.
;
_cell_angle_alpha 90
_cell_angle_beta 101.082(3)
_cell_angle_gamma 90
_cell_formula_units_Z 2
_cell_length_a 5.8799(2)
_cell_length_b 29.0285(9)
_cell_length_c 9.8495(3)
_cell_measurement_reflns_used 1832
_cell_measurement_temperature 200(1)
_cell_measurement_theta_max 19.0040
_cell_measurement_theta_min 3.5020
_cell_volume 1649.81(9)
_computing_cell_refinement 'CrysAlisPro, Agilent Technologies'
_computing_data_collection 'CrysAlisPro, Agilent Technologies'
_computing_data_reduction 'CrysAlisPro, Agilent Technologies'
_computing_structure_refinement 'SHELXL-2014 (Sheldrick, 2014)'
_computing_structure_solution 'SHELXS-2014 (Sheldrick, 2014)'
_diffrn_ambient_temperature 200(1)
_diffrn_measured_fraction_theta_full 0.997
_diffrn_measured_fraction_theta_max 0.893
_diffrn_measurement_device_type 'SuperNova Sapphire3'
_diffrn_radiation_type MoK\a
_diffrn_radiation_wavelength 0.71073
_diffrn_reflns_av_R_equivalents 0.0718
_diffrn_reflns_av_unetI/netI 0.1676
_diffrn_reflns_Laue_measured_fraction_full 0.997
_diffrn_reflns_Laue_measured_fraction_max 0.893
_diffrn_reflns_limit_h_max 7
_diffrn_reflns_limit_h_min -8
_diffrn_reflns_limit_k_max 35
_diffrn_reflns_limit_k_min -39
_diffrn_reflns_limit_l_max 12
_diffrn_reflns_limit_l_min -12
_diffrn_reflns_number 13710
_diffrn_reflns_point_group_measured_fraction_full 0.888
_diffrn_reflns_point_group_measured_fraction_max 0.754
_diffrn_reflns_theta_full 25.000
_diffrn_reflns_theta_max 29.998
_diffrn_reflns_theta_min 3.511
_exptl_absorpt_coefficient_mu 2.506
_exptl_absorpt_correction_T_max 1.00000
_exptl_absorpt_correction_T_min 0.36411
_exptl_absorpt_correction_type multi-scan
_exptl_absorpt_process_details 'Empirical absorption correction'
_exptl_crystal_colour colorless
_exptl_crystal_density_diffrn 1.442
_exptl_crystal_description prismatic
_exptl_crystal_F_000 736
_exptl_crystal_size_max 0.100
_exptl_crystal_size_mid 0.040
_exptl_crystal_size_min 0.040
_refine_diff_density_max 0.404
_refine_diff_density_min -0.393
_refine_diff_density_rms 0.083
_refine_ls_abs_structure_details
;
 Flack x determined using 940 quotients [(I+)-(I-)]/[(I+)+(I-)]
 (Parsons, Flack and Wagner, Acta Cryst. B69 (2013) 249-259).
;
_refine_ls_abs_structure_Flack 0.019(10)
_refine_ls_extinction_method none
_refine_ls_goodness_of_fit_ref 0.986
_refine_ls_hydrogen_treatment mixed
_refine_ls_matrix_type full
_refine_ls_number_parameters 431
_refine_ls_number_reflns 7265
_refine_ls_number_restraints 1
_refine_ls_restrained_S_all 0.986
_refine_ls_R_factor_all 0.1728
_refine_ls_R_factor_gt 0.0673
_refine_ls_shift/su_max 0.000
_refine_ls_shift/su_mean 0.000
_refine_ls_structure_factor_coef Fsqd
_refine_ls_weighting_details 'w=1/[\s^2^(Fo^2^)+(0.0003P)^2^] where P=(Fo^2^+2Fc^2^)/3'
_refine_ls_weighting_scheme calc
_refine_ls_wR_factor_gt 0.0663
_refine_ls_wR_factor_ref 0.0929
_reflns_Friedel_coverage 0.659
_reflns_Friedel_fraction_full 0.774
_reflns_Friedel_fraction_max 0.610
_reflns_number_gt 3368
_reflns_number_total 7265
_reflns_threshold_expression 'I > 2\s(I)'
_cod_data_source_file c8cc00856f2.cif
_cod_data_source_block shelx
_cod_depositor_comments 'Adding full bibliography for 7121304.cif.'
_cod_original_cell_volume 1649.83(9)
_cod_database_code 7121304
_shelx_space_group_comment
;
The symmetry employed for this shelxl refinement is uniquely defined
by the following loop, which should always be used as a source of
symmetry information in preference to the above space-group names.
They are only intended as comments.
;
_shelx_estimated_absorpt_t_min 0.788
_shelx_estimated_absorpt_t_max 0.906
_shelxl_version_number 2014-1

loop_
_space_group_symop_operation_xyz
'x, y, z'
'-x, y+1/2, -z'

loop_
_atom_site_label
_atom_site_type_symbol
_atom_site_fract_x
_atom_site_fract_y
_atom_site_fract_z
_atom_site_U_iso_or_equiv
_atom_site_adp_type
_atom_site_occupancy
_atom_site_site_symmetry_order
_atom_site_calc_flag
_atom_site_refinement_flags_posn
_atom_site_refinement_flags_adp
Br1 Br 0.3266(2) 0.09241(4) 0.96616(12) 0.0616(4) Uani 1 1 d . .
O1 O 0.4954(11) -0.1064(2) 0.6384(7) 0.0352(18) Uani 1 1 d . .
O2 O -0.2903(12) -0.1425(3) 0.4304(7) 0.048(2) Uani 1 1 d . .
O3 O 0.2480(11) -0.1640(2) 0.8403(6) 0.0447(19) Uani 1 1 d . .
O4 O 0.0810(10) -0.0960(2) 0.8765(6) 0.0313(15) Uani 1 1 d . .
N1 N 0.0683(14) -0.1565(3) 0.5644(9) 0.032(2) Uani 1 1 d . .
C1 C 0.3155(18) 0.0403(3) 0.8473(10) 0.040(3) Uani 1 1 d . .
C2 C 0.5052(14) 0.0132(3) 0.8601(8) 0.033(2) Uani 1 1 d . .
H2 H 0.6398 0.0210 0.9222 0.040 Uiso 1 1 calc R U
C3 C 0.4976(14) -0.0268(3) 0.7790(9) 0.032(2) Uani 1 1 d . .
H3 H 0.6286 -0.0452 0.7859 0.038 Uiso 1 1 calc R U
C4 C 0.2948(15) -0.0388(3) 0.6887(9) 0.028(2) Uani 1 1 d . .
C5 C 0.1049(16) -0.0094(3) 0.6777(10) 0.036(3) Uani 1 1 d . .
H5 H -0.0305 -0.0167 0.6157 0.043 Uiso 1 1 calc R U
C6 C 0.1109(16) 0.0304(3) 0.7558(9) 0.037(3) Uani 1 1 d . .
H6 H -0.0173 0.0497 0.7473 0.044 Uiso 1 1 calc R U
C7 C 0.2806(15) -0.0827(3) 0.6056(9) 0.030(2) Uani 1 1 d . .
C8 C 0.2190(15) -0.0718(3) 0.4505(8) 0.040(3) Uani 1 1 d . .
H8A H 0.0707 -0.0568 0.4300 0.048 Uiso 1 1 calc R U
H8B H 0.2131 -0.0999 0.3984 0.048 Uiso 1 1 calc R U
H8C H 0.3347 -0.0518 0.4259 0.048 Uiso 1 1 calc R U
C9 C 0.0909(15) -0.1153(3) 0.6455(9) 0.028(2) Uani 1 1 d . .
C10 C -0.1188(18) -0.1661(4) 0.4638(10) 0.043(3) Uani 1 1 d . .
H10 H -0.1145 -0.1936 0.4158 0.051 Uiso 1 1 calc R U
C11 C 0.1499(16) -0.1287(3) 0.7996(10) 0.031(2) Uani 1 1 d . .
C12 C 0.1237(15) -0.0993(4) 1.0293(9) 0.028(2) Uani 1 1 d . .
C13 C 0.0153(15) -0.0554(3) 1.0683(9) 0.040(3) Uani 1 1 d . .
H13A H -0.1490 -0.0564 1.0345 0.048 Uiso 1 1 calc R U
H13B H 0.0802 -0.0296 1.0281 0.048 Uiso 1 1 calc R U
H13C H 0.0457 -0.0523 1.1672 0.048 Uiso 1 1 calc R U
C14 C 0.3870(14) -0.0984(4) 1.0855(10) 0.043(3) Uani 1 1 d . .
H14A H 0.4633 -0.1182 1.0304 0.052 Uiso 1 1 calc R U
H14B H 0.4182 -0.1088 1.1797 0.052 Uiso 1 1 calc R U
H14C H 0.4437 -0.0675 1.0813 0.052 Uiso 1 1 calc R U
C15 C 0.007(2) -0.1416(4) 1.0723(13) 0.039(3) Uani 1 1 d . .
Br2 Br 0.3504(2) -0.48451(4) 0.69236(13) 0.0665(4) Uani 1 1 d . .
O5 O 0.0486(14) -0.2846(3) 0.3374(9) 0.057(3) Uani 1 1 d . .
O6 O 0.7000(12) -0.2605(3) 0.1317(7) 0.066(3) Uani 1 1 d . .
O7 O 0.3937(12) -0.2259(3) 0.5261(7) 0.058(2) Uani 1 1 d . .
O8 O 0.6066(10) -0.2897(2) 0.5898(6) 0.0332(16) Uani 1 1 d . .
N2 N 0.4361(19) -0.2401(4) 0.2593(10) 0.045(3) Uani 1 1 d . .
C16 C 0.315(2) -0.4312(4) 0.5743(11) 0.048(3) Uani 1 1 d . .
C17 C 0.1386(18) -0.4013(5) 0.5803(12) 0.050(3) Uani 1 1 d . .
C18 C 0.1152(18) -0.3623(4) 0.4952(11) 0.042(3) Uani 1 1 d . .
C19 C 0.2684(15) -0.3538(4) 0.4070(10) 0.034(3) Uani 1 1 d . .
C20 C 0.4443(18) -0.3859(4) 0.4064(11) 0.043(3) Uani 1 1 d . .
C21 C 0.472(2) -0.4247(4) 0.4888(12) 0.045(3) Uani 1 1 d . .
C22 C 0.2455(17) -0.3117(4) 0.3131(10) 0.036(3) Uani 1 1 d . .
C23 C 0.2079(16) -0.3257(4) 0.1624(10) 0.056(3) Uani 1 1 d . .
H23A H 0.3142 -0.3092 0.1174 0.067 Uiso 1 1 calc R U
H23B H 0.0518 -0.3185 0.1181 0.067 Uiso 1 1 calc R U
H23C H 0.2337 -0.3582 0.1559 0.067 Uiso 1 1 calc R U
C24 C 0.4597(15) -0.2797(3) 0.3541(9) 0.029(2) Uani 1 1 d . .
C25 C 0.5601(19) -0.2344(4) 0.1606(11) 0.055(3) Uani 1 1 d . .
H25 H 0.5349 -0.2075 0.1091 0.066 Uiso 1 1 calc R U
C26 C 0.4831(16) -0.2611(4) 0.4991(9) 0.035(2) Uani 1 1 d . .
C27 C 0.6360(16) -0.2818(3) 0.7414(9) 0.034(3) Uani 1 1 d . .
C28 C 0.3983(14) -0.2834(4) 0.7816(10) 0.057(4) Uani 1 1 d . .
H28A H 0.3452 -0.2526 0.7924 0.068 Uiso 1 1 calc R U
H28B H 0.4093 -0.2999 0.8672 0.068 Uiso 1 1 calc R U
H28C H 0.2908 -0.2989 0.7104 0.068 Uiso 1 1 calc R U
C29 C 0.7832(16) -0.3220(3) 0.7997(10) 0.050(3) Uani 1 1 d . .
H29A H 0.9282 -0.3110 0.8514 0.060 Uiso 1 1 calc R U
H29B H 0.8111 -0.3413 0.7255 0.060 Uiso 1 1 calc R U
H29C H 0.7044 -0.3393 0.8596 0.060 Uiso 1 1 calc R U
C30 C 0.7589(16) -0.2362(3) 0.7801(10) 0.049(3) Uani 1 1 d . .
H30A H 0.6601 -0.2113 0.7411 0.059 Uiso 1 1 calc R U
H30B H 0.8998 -0.2354 0.7445 0.059 Uiso 1 1 calc R U
H30C H 0.7943 -0.2332 0.8789 0.059 Uiso 1 1 calc R U
H1O H 0.532(15) -0.121(3) 0.569(9) 0.05(3) Uiso 1 1 d . .
H5O H -0.031(16) -0.288(4) 0.275(9) 0.04(4) Uiso 1 1 d . .
H1N H 0.173(14) -0.178(3) 0.575(9) 0.05(3) Uiso 1 1 d . .
H2N H 0.364(19) -0.223(4) 0.277(12) 0.07(5) Uiso 1 1 d . .
H9 H -0.067(15) -0.099(3) 0.645(10) 0.07(3) Uiso 1 1 d . .
H15A H 0.090(14) -0.172(3) 1.052(9) 0.05(3) Uiso 1 1 d . .
H15B H -0.148(13) -0.145(3) 1.025(8) 0.02(2) Uiso 1 1 d . .
H15C H 0.017(13) -0.142(3) 1.170(9) 0.04(3) Uiso 1 1 d . .
H17 H 0.018(12) -0.403(3) 0.626(7) 0.03(3) Uiso 1 1 d . .
H18 H -0.012(14) -0.343(3) 0.488(9) 0.05(3) Uiso 1 1 d . .
H20 H 0.562(14) -0.381(3) 0.340(9) 0.05(3) Uiso 1 1 d . .
H21 H 0.598(17) -0.442(4) 0.477(11) 0.09(5) Uiso 1 1 d . .
H24 H 0.608(12) -0.299(3) 0.336(8) 0.02(2) Uiso 1 1 d . .

loop_
_atom_site_aniso_label
_atom_site_aniso_U_11
_atom_site_aniso_U_22
_atom_site_aniso_U_33
_atom_site_aniso_U_23
_atom_site_aniso_U_13
_atom_site_aniso_U_12
Br1 0.0835(9) 0.0395(7) 0.0604(8) -0.0172(7) 0.0105(7) 0.0070(7)
O1 0.029(4) 0.042(5) 0.035(4) -0.011(4) 0.010(3) 0.012(4)
O2 0.040(4) 0.061(6) 0.042(5) -0.017(4) 0.007(4) 0.014(4)
O3 0.062(5) 0.033(4) 0.040(4) 0.002(4) 0.011(4) 0.014(4)
O4 0.038(4) 0.033(4) 0.023(3) -0.003(3) 0.004(3) 0.006(3)
N1 0.027(5) 0.031(5) 0.038(5) -0.015(4) 0.005(4) 0.010(4)
C1 0.063(7) 0.025(6) 0.035(6) 0.001(5) 0.014(5) 0.000(6)
C2 0.038(5) 0.029(5) 0.029(5) -0.003(5) -0.001(4) 0.006(5)
C3 0.030(5) 0.032(6) 0.033(6) 0.006(5) 0.003(4) -0.002(5)
C4 0.026(5) 0.025(5) 0.033(6) 0.008(5) 0.008(4) 0.006(5)
C5 0.031(6) 0.040(6) 0.036(6) 0.008(5) 0.005(5) -0.006(5)
C6 0.041(6) 0.031(6) 0.033(6) 0.003(5) -0.003(5) 0.007(5)
C7 0.033(6) 0.030(6) 0.026(5) -0.003(5) 0.000(4) 0.001(5)
C8 0.051(7) 0.048(7) 0.022(6) 0.002(5) 0.014(5) 0.010(6)
C9 0.030(5) 0.029(5) 0.025(5) -0.010(4) 0.003(4) 0.009(5)
C10 0.050(7) 0.053(8) 0.028(6) -0.013(6) 0.012(6) -0.002(6)
C11 0.038(6) 0.030(6) 0.026(6) 0.001(5) 0.006(5) 0.002(5)
C12 0.031(5) 0.037(6) 0.015(5) 0.004(4) 0.005(4) -0.004(5)
C13 0.056(7) 0.038(6) 0.025(6) 0.002(5) 0.003(5) 0.018(6)
C14 0.036(6) 0.061(8) 0.031(6) -0.009(6) 0.002(5) 0.000(6)
C15 0.037(7) 0.044(7) 0.038(7) 0.001(6) 0.011(6) -0.005(6)
Br2 0.0880(9) 0.0471(7) 0.0647(8) 0.0041(7) 0.0153(7) -0.0075(8)
O5 0.033(5) 0.083(7) 0.052(6) 0.005(5) 0.003(5) 0.019(5)
O6 0.059(5) 0.094(7) 0.049(5) 0.023(5) 0.021(4) 0.047(5)
O7 0.064(5) 0.053(5) 0.052(5) -0.018(4) 0.002(4) 0.031(4)
O8 0.036(4) 0.034(4) 0.029(4) -0.001(3) 0.004(3) 0.001(3)
N2 0.055(6) 0.046(6) 0.034(6) 0.006(5) 0.008(5) 0.023(6)
C16 0.065(8) 0.038(7) 0.039(7) -0.007(5) 0.002(6) -0.018(6)
C17 0.037(7) 0.047(8) 0.065(8) -0.012(7) 0.013(6) -0.002(7)
C18 0.036(7) 0.046(7) 0.045(7) -0.003(6) 0.008(5) 0.014(6)
C19 0.028(6) 0.043(7) 0.029(6) -0.003(5) 0.000(5) -0.002(5)
C20 0.035(6) 0.048(7) 0.044(7) -0.002(6) 0.005(6) -0.009(6)
C21 0.053(8) 0.031(6) 0.049(8) -0.006(6) 0.008(6) 0.001(6)
C22 0.033(6) 0.046(7) 0.030(6) -0.007(5) 0.009(5) 0.005(6)
C23 0.052(7) 0.073(9) 0.038(7) -0.005(7) -0.003(6) -0.007(7)
C24 0.027(5) 0.034(6) 0.026(6) -0.002(5) 0.003(4) 0.013(5)
C25 0.054(8) 0.065(9) 0.042(7) 0.013(7) -0.001(6) 0.009(7)
C26 0.035(6) 0.042(6) 0.027(6) -0.008(5) 0.006(5) 0.003(6)
C27 0.045(6) 0.038(6) 0.021(5) 0.001(5) 0.007(5) -0.003(5)
C28 0.038(6) 0.102(11) 0.036(7) -0.016(7) 0.021(5) -0.009(7)
C29 0.062(7) 0.046(7) 0.041(7) 0.008(6) 0.003(6) -0.011(6)
C30 0.059(7) 0.045(7) 0.042(7) -0.013(6) 0.003(6) -0.010(6)

loop_
_atom_type_symbol
_atom_type_description
_atom_type_scat_dispersion_real
_atom_type_scat_dispersion_imag
_atom_type_scat_source
C C 0.0033 0.0016 'International Tables Vol C Tables 4.2.6.8 and 6.1.1.4'
H H 0.0000 0.0000 'International Tables Vol C Tables 4.2.6.8 and 6.1.1.4'
N N 0.0061 0.0033 'International Tables Vol C Tables 4.2.6.8 and 6.1.1.4'
O O 0.0106 0.0060 'International Tables Vol C Tables 4.2.6.8 and 6.1.1.4'
Br Br -0.2901 2.4595 'International Tables Vol C Tables 4.2.6.8 and 6.1.1.4'

loop_
_geom_angle_atom_site_label_1
_geom_angle_atom_site_label_2
_geom_angle_atom_site_label_3
_geom_angle
C11 O4 C12 121.7(7)
C10 N1 C9 123.6(8)
C2 C1 C6 122.4(9)
C2 C1 Br1 118.4(7)
C6 C1 Br1 119.1(7)
C1 C2 C3 119.5(8)
C4 C3 C2 120.1(9)
C3 C4 C5 118.2(9)
C3 C4 C7 120.7(8)
C5 C4 C7 121.0(8)
C6 C5 C4 122.3(9)
C5 C6 C1 117.4(9)
O1 C7 C4 109.3(7)
O1 C7 C8 110.9(8)
C4 C7 C8 110.0(8)
O1 C7 C9 107.2(7)
C4 C7 C9 110.0(8)
C8 C7 C9 109.4(7)
N1 C9 C11 108.6(8)
N1 C9 C7 111.0(8)
C11 C9 C7 111.2(7)
O2 C10 N1 126.7(10)
O3 C11 O4 126.6(9)
O3 C11 C9 123.0(9)
O4 C11 C9 110.4(8)
O4 C12 C15 109.9(8)
O4 C12 C13 102.0(7)
C15 C12 C13 112.4(8)
O4 C12 C14 109.0(7)
C15 C12 C14 113.1(8)
C13 C12 C14 109.8(8)
C26 O8 C27 121.5(7)
C25 N2 C24 124.1(11)
C17 C16 C21 123.0(12)
C17 C16 Br2 118.9(10)
C21 C16 Br2 118.1(9)
C16 C17 C18 118.5(11)
C19 C18 C17 121.1(11)
C18 C19 C20 117.2(10)
C18 C19 C22 122.0(10)
C20 C19 C22 120.8(9)
C21 C20 C19 123.1(11)
C16 C21 C20 117.1(12)
O5 C22 C23 109.6(8)
O5 C22 C19 108.3(8)
C23 C22 C19 111.1(9)
O5 C22 C24 105.3(8)
C23 C22 C24 111.9(8)
C19 C22 C24 110.4(8)
N2 C24 C26 107.5(9)
N2 C24 C22 109.3(8)
C26 C24 C22 112.5(8)
O6 C25 N2 126.7(12)
O7 C26 O8 126.1(9)
O7 C26 C24 123.3(9)
O8 C26 C24 110.6(9)
O8 C27 C29 102.3(8)
O8 C27 C30 110.1(8)
C29 C27 C30 111.7(7)
O8 C27 C28 108.7(7)
C29 C27 C28 111.5(8)
C30 C27 C28 112.2(9)

loop_
_geom_bond_atom_site_label_1
_geom_bond_atom_site_label_2
_geom_bond_distance
Br1 C1 1.906(9)
O1 C7 1.419(10)
O2 C10 1.211(11)
O3 C11 1.206(10)
O4 C11 1.325(10)
O4 C12 1.481(10)
N1 C10 1.360(10)
N1 C9 1.430(11)
C1 C2 1.351(12)
C1 C6 1.388(11)
C2 C3 1.405(12)
C3 C4 1.388(11)
C4 C5 1.393(12)
C4 C7 1.510(12)
C5 C6 1.384(12)
C7 C8 1.534(11)
C7 C9 1.569(12)
C9 C11 1.540(12)
C12 C15 1.505(13)
C12 C13 1.505(12)
C12 C14 1.541(11)
Br2 C16 1.923(11)
O5 C22 1.457(12)
O6 C25 1.191(12)
O7 C26 1.204(11)
O8 C26 1.327(10)
O8 C27 1.488(10)
N2 C25 1.332(14)
N2 C24 1.473(13)
C16 C17 1.361(15)
C16 C21 1.377(15)
C17 C18 1.400(15)
C18 C19 1.388(13)
C19 C20 1.392(13)
C19 C22 1.523(13)
C20 C21 1.380(13)
C22 C23 1.513(12)
C22 C24 1.555(13)
C24 C26 1.508(12)
C27 C29 1.499(12)
C27 C30 1.520(12)
C27 C28 1.524(11)
